data_4105920
loop_
_publ_author_name
'Ian J. Casely'
'Joseph W. Ziller'
'Ming Fang'
'Filipp Furche'
'William J. Evans'

_publ_section_title
;
 Facile Bismuth-Oxygen Bond Cleavage, C-H Activation, and Formation of a
 Monodentate Carbon-Bound Oxyaryl Dianion, (C6H2tBu2-3,5-O-4)2-
;
_journal_name_full 'Journal of the American Chemical Society'
_journal_page_first 5244
_journal_page_last 5247
_journal_paper_doi 10.1021/ja201128d
_journal_volume 133
_journal_year 2011
_chemical_formula_sum 'C36 H53 Bi N2 O2'
_chemical_formula_weight 754.78
_chemical_name_systematic
; 
 ? 
;
_space_group_IT_number 15
_symmetry_cell_setting monoclinic
_symmetry_space_group_name_Hall '-C 2yc'
_symmetry_space_group_name_H-M 'C 1 2/c 1'
_atom_sites_solution_hydrogens geom
_atom_sites_solution_primary direct
_atom_sites_solution_secondary difmap
_audit_creation_method SHELXTL
_cell_angle_alpha 90.00
_cell_angle_beta 130.6780(10)
_cell_angle_gamma 90.00
_cell_formula_units_Z 20
_cell_length_a 53.677(3)
_cell_length_b 10.8825(6)
_cell_length_c 39.936(3)
_cell_measurement_reflns_used 9573
_cell_measurement_temperature 143(2)
_cell_measurement_theta_max 28.43
_cell_measurement_theta_min 2.39
_cell_volume 17691.8(19)
_computing_cell_refinement 'Bruker SAINT'
_computing_data_collection 'Bruker APEX2'
_computing_data_reduction 'Bruker SAINT'
_computing_molecular_graphics 'Bruker SHELXTL'
_computing_publication_material 'Bruker SHELXTL'
_computing_structure_refinement 'SHELXL-97 (Sheldrick, 2008)'
_computing_structure_solution 'SHELXS-97 (Sheldrick, 2008)'
_diffrn_ambient_temperature 143(2)
_diffrn_measured_fraction_theta_full 0.999
_diffrn_measured_fraction_theta_max 0.921
_diffrn_measurement_device_type 'Bruker APEX-II CCD'
_diffrn_measurement_method '\f and \w scans'
_diffrn_radiation_monochromator graphite
_diffrn_radiation_source 'fine-focus sealed tube'
_diffrn_radiation_type MoK\a
_diffrn_radiation_wavelength 0.71073
_diffrn_reflns_av_R_equivalents 0.0297
_diffrn_reflns_av_sigmaI/netI 0.0248
_diffrn_reflns_limit_h_max 72
_diffrn_reflns_limit_h_min -71
_diffrn_reflns_limit_k_max 14
_diffrn_reflns_limit_k_min -14
_diffrn_reflns_limit_l_max 53
_diffrn_reflns_limit_l_min -53
_diffrn_reflns_number 101132
_diffrn_reflns_theta_full 25.50
_diffrn_reflns_theta_max 28.62
_diffrn_reflns_theta_min 1.34
_exptl_absorpt_coefficient_mu 5.014
_exptl_absorpt_correction_T_max 0.4106
_exptl_absorpt_correction_T_min 0.3931
_exptl_absorpt_correction_type numerical
_exptl_absorpt_process_details 'Bruker SADABS'
_exptl_crystal_colour yellow
_exptl_crystal_density_diffrn 1.417
_exptl_crystal_density_meas ?
_exptl_crystal_description prism
_exptl_crystal_F_000 7640
_exptl_crystal_size_max 0.23
_exptl_crystal_size_mid 0.22
_exptl_crystal_size_min 0.22
_refine_diff_density_max 1.663
_refine_diff_density_min -0.626
_refine_diff_density_rms 0.082
_refine_ls_extinction_method none
_refine_ls_goodness_of_fit_ref 1.022
_refine_ls_hydrogen_treatment constr
_refine_ls_matrix_type full
_refine_ls_number_parameters 977
_refine_ls_number_reflns 20918
_refine_ls_number_restraints 0
_refine_ls_restrained_S_all 1.022
_refine_ls_R_factor_all 0.0302
_refine_ls_R_factor_gt 0.0226
_refine_ls_shift/su_max 0.013
_refine_ls_shift/su_mean 0.000
_refine_ls_structure_factor_coef Fsqd
_refine_ls_weighting_details 'calc w=1/[\s^2^(Fo^2^)+(0.0251P)^2^+17.5707P] where P=(Fo^2^+2Fc^2^)/3'
_refine_ls_weighting_scheme calc
_refine_ls_wR_factor_gt 0.0487
_refine_ls_wR_factor_ref 0.0507
_reflns_number_gt 18171
_reflns_number_total 20918
_reflns_threshold_expression >2sigma(I)
_cod_data_source_file ja201128d_si_002.cif
_cod_data_source_block ijc30
_cod_depositor_comments
;
The following automatic conversions were performed:

'_exptl_crystal_density_meas' value 'none' was changed to '?' - the
value is perceived as not measured.

Automatic conversion script
Id: cif_fix_values 3008 2015-01-20 13:52:24Z robertas 
;
_cod_original_cell_volume 17692(2)
_cod_database_code 4105920

loop_
_symmetry_equiv_pos_as_xyz
'x, y, z'
'-x, y, -z+1/2'
'x+1/2, y+1/2, z'
'-x+1/2, y+1/2, -z+1/2'
'-x, -y, -z'
'x, -y, z-1/2'
'-x+1/2, -y+1/2, -z'
'x+1/2, -y+1/2, z-1/2'

loop_
_atom_site_label
_atom_site_type_symbol
_atom_site_fract_x
_atom_site_fract_y
_atom_site_fract_z
_atom_site_U_iso_or_equiv
_atom_site_adp_type
_atom_site_occupancy
_atom_site_symmetry_multiplicity
_atom_site_calc_flag
_atom_site_refinement_flags
_atom_site_disorder_assembly
_atom_site_disorder_group
Bi1 Bi 0.901496(2) 0.404439(8) 0.949119(3) 0.01811(2) Uani 1 1 d . . .
O1 O 0.84605(4) 0.36789(15) 0.89679(5) 0.0243(4) Uani 1 1 d . . .
O2 O 0.95770(4) 0.42551(15) 0.99945(5) 0.0241(4) Uani 1 1 d . . .
N1 N 0.88939(5) 0.31166(18) 0.99598(7) 0.0226(4) Uani 1 1 d . . .
N2 N 0.91598(5) 0.3558(2) 0.90156(7) 0.0252(4) Uani 1 1 d . . .
C1 C 0.90648(6) 0.2039(2) 0.94964(7) 0.0214(5) Uani 1 1 d . . .
C2 C 0.92102(6) 0.1542(2) 0.93390(8) 0.0269(5) Uani 1 1 d . . .
C3 C 0.92256(7) 0.0278(3) 0.93171(9) 0.0362(7) Uani 1 1 d . . .
H3A H 0.9321 -0.0072 0.9206 0.043 Uiso 1 1 calc R . .
C4 C 0.91013(7) -0.0476(3) 0.94575(10) 0.0400(7) Uani 1 1 d . . .
H4A H 0.9115 -0.1343 0.9446 0.048 Uiso 1 1 calc R . .
C5 C 0.89561(7) 0.0025(2) 0.96151(9) 0.0345(6) Uani 1 1 d . . .
H5A H 0.8871 -0.0499 0.9710 0.041 Uiso 1 1 calc R . .
C6 C 0.89358(6) 0.1297(2) 0.96326(8) 0.0243(5) Uani 1 1 d . . .
C7 C 0.87556(6) 0.1890(2) 0.97628(8) 0.0259(5) Uani 1 1 d . . .
H7A H 0.8520 0.1974 0.9499 0.031 Uiso 1 1 calc R . .
H7B H 0.8773 0.1360 0.9979 0.031 Uiso 1 1 calc R . .
C8 C 0.86509(7) 0.3851(2) 0.99382(9) 0.0304(6) Uani 1 1 d . . .
H8A H 0.8587 0.3402 1.0085 0.046 Uiso 1 1 calc R . .
H8B H 0.8456 0.3995 0.9629 0.046 Uiso 1 1 calc R . .
H8C H 0.8749 0.4641 1.0087 0.046 Uiso 1 1 calc R . .
C9 C 0.92014(6) 0.2974(2) 1.04241(8) 0.0279(6) Uani 1 1 d . . .
H9A H 0.9151 0.2603 1.0598 0.042 Uiso 1 1 calc R . .
H9B H 0.9302 0.3782 1.0547 0.042 Uiso 1 1 calc R . .
H9C H 0.9354 0.2443 1.0435 0.042 Uiso 1 1 calc R . .
C10 C 0.93571(6) 0.2418(3) 0.92166(9) 0.0299(6) Uani 1 1 d . . .
H10A H 0.9584 0.2630 0.9484 0.036 Uiso 1 1 calc R . .
H10B H 0.9369 0.2012 0.9005 0.036 Uiso 1 1 calc R . .
C11 C 0.88592(6) 0.3306(3) 0.85523(8) 0.0318(6) Uani 1 1 d . . .
H11A H 0.8922 0.3020 0.8384 0.048 Uiso 1 1 calc R . .
H11B H 0.8729 0.4060 0.8419 0.048 Uiso 1 1 calc R . .
H11C H 0.8728 0.2671 0.8549 0.048 Uiso 1 1 calc R . .
C12 C 0.93576(7) 0.4529(3) 0.90281(9) 0.0376(7) Uani 1 1 d . . .
H12A H 0.9426 0.4255 0.8865 0.056 Uiso 1 1 calc R . .
H12B H 0.9552 0.4698 0.9335 0.056 Uiso 1 1 calc R . .
H12C H 0.9226 0.5279 0.8892 0.056 Uiso 1 1 calc R . .
C13 C 0.82214(5) 0.3808(2) 0.85332(7) 0.0201(5) Uani 1 1 d . . .
C14 C 0.80577(6) 0.2753(2) 0.82671(8) 0.0236(5) Uani 1 1 d . . .
C15 C 0.77939(6) 0.2894(3) 0.78193(8) 0.0300(6) Uani 1 1 d . . .
H15A H 0.7679 0.2187 0.7643 0.036 Uiso 1 1 calc R . .
C16 C 0.76951(7) 0.4046(3) 0.76237(8) 0.0324(6) Uani 1 1 d . . .
H16A H 0.7514 0.4129 0.7317 0.039 Uiso 1 1 calc R . .
C17 C 0.78639(6) 0.5068(3) 0.78806(8) 0.0292(6) Uani 1 1 d . . .
H17A H 0.7802 0.5853 0.7744 0.035 Uiso 1 1 calc R . .
C18 C 0.81226(6) 0.4986(2) 0.83339(8) 0.0231(5) Uani 1 1 d . . .
C19 C 0.81712(7) 0.1485(2) 0.84757(9) 0.0304(6) Uani 1 1 d . . .
H19A H 0.8393 0.1580 0.8774 0.036 Uiso 1 1 calc R . .
C20 C 0.79427(9) 0.0943(3) 0.85437(11) 0.0447(8) Uani 1 1 d . . .
H20A H 0.7944 0.1475 0.8743 0.067 Uiso 1 1 calc R . .
H20B H 0.8020 0.0121 0.8673 0.067 Uiso 1 1 calc R . .
H20C H 0.7719 0.0888 0.8259 0.067 Uiso 1 1 calc R . .
C21 C 0.82059(7) 0.0594(3) 0.82120(10) 0.0381(7) Uani 1 1 d . . .
H21A H 0.8351 0.0955 0.8169 0.057 Uiso 1 1 calc R . .
H21B H 0.7989 0.0439 0.7924 0.057 Uiso 1 1 calc R . .
H21C H 0.8300 -0.0181 0.8374 0.057 Uiso 1 1 calc R . .
C22 C 0.82934(7) 0.6126(2) 0.86149(9) 0.0303(6) Uani 1 1 d . . .
H22A H 0.8400 0.5902 0.8926 0.036 Uiso 1 1 calc R . .
C23 C 0.80558(9) 0.7181(3) 0.84764(12) 0.0532(9) Uani 1 1 d . . .
H23A H 0.7881 0.6896 0.8474 0.080 Uiso 1 1 calc R . .
H23B H 0.7959 0.7462 0.8180 0.080 Uiso 1 1 calc R . .
H23C H 0.8175 0.7861 0.8686 0.080 Uiso 1 1 calc R . .
C24 C 0.85615(8) 0.6552(3) 0.86142(11) 0.0490(8) Uani 1 1 d . . .
H24A H 0.8723 0.5893 0.8726 0.073 Uiso 1 1 calc R . .
H24B H 0.8670 0.7278 0.8804 0.073 Uiso 1 1 calc R . .
H24C H 0.8465 0.6762 0.8312 0.073 Uiso 1 1 calc R . .
C25 C 0.97730(6) 0.4357(2) 1.04326(8) 0.0213(5) Uani 1 1 d . . .
C26 C 0.97848(6) 0.5453(2) 1.06351(8) 0.0251(5) Uani 1 1 d . . .
C27 C 0.99861(7) 0.5477(3) 1.10952(9) 0.0335(6) Uani 1 1 d . . .
H27A H 0.9991 0.6197 1.1233 0.040 Uiso 1 1 calc R . .
C28 C 1.01774(7) 0.4493(3) 1.13534(9) 0.0377(7) Uani 1 1 d . . .
H28A H 1.0310 0.4533 1.1665 0.045 Uiso 1 1 calc R . .
C29 C 1.01755(7) 0.3444(3) 1.11561(9) 0.0329(6) Uani 1 1 d . . .
H29A H 1.0312 0.2771 1.1336 0.039 Uiso 1 1 calc R . .
C30 C 0.99781(6) 0.3355(2) 1.07027(8) 0.0239(5) Uani 1 1 d . . .
C31 C 0.95802(6) 0.6553(2) 1.03580(9) 0.0279(6) Uani 1 1 d . . .
H31A H 0.9507 0.6427 1.0057 0.033 Uiso 1 1 calc R . .
C32 C 0.92715(7) 0.6669(3) 1.03053(10) 0.0359(7) Uani 1 1 d . . .
H32A H 0.9138 0.5923 1.0166 0.054 Uiso 1 1 calc R . .
H32B H 0.9143 0.7382 1.0120 0.054 Uiso 1 1 calc R . .
H32C H 0.9336 0.6777 1.0596 0.054 Uiso 1 1 calc R . .
C33 C 0.97764(7) 0.7751(2) 1.05410(10) 0.0354(6) Uani 1 1 d . . .
H33A H 0.9973 0.7670 1.0574 0.053 Uiso 1 1 calc R . .
H33B H 0.9842 0.7925 1.0829 0.053 Uiso 1 1 calc R . .
H33C H 0.9640 0.8426 1.0337 0.053 Uiso 1 1 calc R . .
C34 C 0.99769(6) 0.2226(2) 1.04773(9) 0.0285(6) Uani 1 1 d . . .
H34A H 0.9749 0.2135 1.0187 0.034 Uiso 1 1 calc R . .
C35 C 1.02047(7) 0.2421(3) 1.03782(10) 0.0403(7) Uani 1 1 d . . .
H35A H 1.0145 0.3185 1.0211 0.060 Uiso 1 1 calc R . .
H35B H 1.0183 0.1728 1.0204 0.060 Uiso 1 1 calc R . .
H35C H 1.0432 0.2475 1.0656 0.060 Uiso 1 1 calc R . .
C36 C 1.00617(8) 0.1031(3) 1.07330(11) 0.0467(8) Uani 1 1 d . . .
H36A H 0.9921 0.0942 1.0807 0.070 Uiso 1 1 calc R . .
H36B H 1.0292 0.1050 1.1005 0.070 Uiso 1 1 calc R . .
H36C H 1.0026 0.0334 1.0551 0.070 Uiso 1 1 calc R . .
Bi2 Bi 0.691522(2) 0.704713(9) 0.860037(3) 0.02281(3) Uani 1 1 d . . .
O3 O 0.65070(5) 0.58925(17) 0.80150(6) 0.0364(5) Uani 1 1 d . . .
O4 O 0.73878(4) 0.77107(16) 0.92749(6) 0.0294(4) Uani 1 1 d . . .
N3 N 0.69939(5) 0.5397(2) 0.90928(7) 0.0280(5) Uani 1 1 d . . .
N4 N 0.70374(6) 0.7744(2) 0.81035(7) 0.0333(5) Uani 1 1 d . . .
C37 C 0.72329(6) 0.5662(2) 0.86518(9) 0.0274(5) Uani 1 1 d . . .
C38 C 0.72822(7) 0.5664(3) 0.83512(10) 0.0371(7) Uani 1 1 d . . .
C39 C 0.75033(10) 0.4814(3) 0.84113(14) 0.0597(10) Uani 1 1 d . . .
H39A H 0.7542 0.4790 0.8211 0.072 Uiso 1 1 calc R . .
C40 C 0.76655(11) 0.4010(3) 0.87629(17) 0.0750(14) Uani 1 1 d . . .
H40A H 0.7819 0.3449 0.8805 0.090 Uiso 1 1 calc R . .
C41 C 0.76099(9) 0.4001(3) 0.90558(14) 0.0578(10) Uani 1 1 d . . .
H41A H 0.7723 0.3436 0.9295 0.069 Uiso 1 1 calc R . .
C42 C 0.73871(7) 0.4830(3) 0.89954(10) 0.0352(6) Uani 1 1 d . . .
C43 C 0.73268(7) 0.4920(3) 0.93120(9) 0.0338(6) Uani 1 1 d . . .
H43A H 0.7352 0.4098 0.9437 0.041 Uiso 1 1 calc R . .
H43B H 0.7492 0.5473 0.9559 0.041 Uiso 1 1 calc R . .
C44 C 0.69790(8) 0.5896(3) 0.94254(10) 0.0414(7) Uani 1 1 d . . .
H44A H 0.7037 0.5249 0.9637 0.062 Uiso 1 1 calc R . .
H44B H 0.6756 0.6187 0.9277 0.062 Uiso 1 1 calc R . .
H44C H 0.7134 0.6581 0.9583 0.062 Uiso 1 1 calc R . .
C45 C 0.67462(7) 0.4415(3) 0.88333(9) 0.0338(6) Uani 1 1 d . . .
H45A H 0.6789 0.3754 0.9032 0.051 Uiso 1 1 calc R . .
H45B H 0.6759 0.4089 0.8616 0.051 Uiso 1 1 calc R . .
H45C H 0.6526 0.4753 0.8681 0.051 Uiso 1 1 calc R . .
C46 C 0.70904(8) 0.6559(3) 0.79729(10) 0.0434(8) Uani 1 1 d . . .
H46A H 0.7211 0.6714 0.7867 0.052 Uiso 1 1 calc R . .
H46B H 0.6875 0.6194 0.7726 0.052 Uiso 1 1 calc R . .
C47 C 0.67754(7) 0.8451(3) 0.77087(9) 0.0474(8) Uani 1 1 d . . .
H47A H 0.6841 0.8636 0.7535 0.071 Uiso 1 1 calc R . .
H47B H 0.6739 0.9220 0.7799 0.071 Uiso 1 1 calc R . .
H47C H 0.6572 0.7967 0.7529 0.071 Uiso 1 1 calc R . .
C48 C 0.73443(7) 0.8455(3) 0.83793(9) 0.0342(6) Uani 1 1 d . . .
H48A H 0.7410 0.8659 0.8207 0.051 Uiso 1 1 calc R . .
H48B H 0.7517 0.7967 0.8638 0.051 Uiso 1 1 calc R . .
H48C H 0.7310 0.9215 0.8477 0.051 Uiso 1 1 calc R . .
C49 C 0.62405(6) 0.5955(2) 0.75910(8) 0.0285(6) Uani 1 1 d . . .
C50 C 0.60239(6) 0.6971(3) 0.74137(8) 0.0289(6) Uani 1 1 d . . .
C51 C 0.57461(7) 0.6964(3) 0.69670(9) 0.0335(6) Uani 1 1 d . . .
H51A H 0.5600 0.7644 0.6844 0.040 Uiso 1 1 calc R . .
C52 C 0.56783(8) 0.5978(3) 0.66968(9) 0.0410(8) Uani 1 1 d . . .
H52A H 0.5485 0.5978 0.6394 0.049 Uiso 1 1 calc R . .
C53 C 0.58921(7) 0.5007(3) 0.68684(9) 0.0402(7) Uani 1 1 d . . .
H53A H 0.5845 0.4343 0.6681 0.048 Uiso 1 1 calc R . .
C54 C 0.61755(7) 0.4969(3) 0.73105(9) 0.0344(6) Uani 1 1 d . . .
C55 C 0.61015(6) 0.8022(2) 0.77196(8) 0.0301(6) Uani 1 1 d . . .
H55A H 0.6340 0.8214 0.7899 0.036 Uiso 1 1 calc R . .
C56 C 0.60569(7) 0.7635(3) 0.80462(9) 0.0351(6) Uani 1 1 d . . .
H56A H 0.6178 0.6872 0.8194 0.053 Uiso 1 1 calc R . .
H56B H 0.5823 0.7502 0.7887 0.053 Uiso 1 1 calc R . .
H56C H 0.6141 0.8283 0.8267 0.053 Uiso 1 1 calc R . .
C57 C 0.59154(7) 0.9204(3) 0.74846(10) 0.0415(7) Uani 1 1 d . . .
H57A H 0.5943 0.9425 0.7272 0.062 Uiso 1 1 calc R . .
H57B H 0.6002 0.9865 0.7702 0.062 Uiso 1 1 calc R . .
H57C H 0.5682 0.9084 0.7328 0.062 Uiso 1 1 calc R . .
C58 C 0.64120(8) 0.3892(3) 0.75038(11) 0.0428(8) Uani 1 1 d . . .
H58A H 0.6628 0.4196 0.7779 0.051 Uiso 1 1 calc R . .
C59 C 0.64720(13) 0.3414(4) 0.72045(16) 0.0867(15) Uani 1 1 d . . .
H59A H 0.6641 0.2773 0.7359 0.130 Uiso 1 1 calc R . .
H59B H 0.6546 0.4090 0.7126 0.130 Uiso 1 1 calc R . .
H59C H 0.6268 0.3069 0.6936 0.130 Uiso 1 1 calc R . .
C60 C 0.63066(9) 0.2851(3) 0.76393(13) 0.0619(10) Uani 1 1 d . . .
H60A H 0.6476 0.2212 0.7789 0.093 Uiso 1 1 calc R . .
H60B H 0.6099 0.2503 0.7376 0.093 Uiso 1 1 calc R . .
H60C H 0.6276 0.3165 0.7840 0.093 Uiso 1 1 calc R . .
C61 C 0.75617(6) 0.8737(2) 0.93922(8) 0.0250(5) Uani 1 1 d . . .
C62 C 0.78930(6) 0.8653(2) 0.95650(8) 0.0275(5) Uani 1 1 d . . .
C63 C 0.80743(7) 0.9712(3) 0.96859(9) 0.0355(6) Uani 1 1 d . . .
H63A H 0.8294 0.9655 0.9799 0.043 Uiso 1 1 calc R . .
C64 C 0.79459(7) 1.0854(3) 0.96474(11) 0.0428(7) Uani 1 1 d . . .
H64A H 0.8075 1.1574 0.9733 0.051 Uiso 1 1 calc R . .
C65 C 0.76251(7) 1.0936(3) 0.94821(10) 0.0395(7) Uani 1 1 d . . .
H65A H 0.7536 1.1721 0.9456 0.047 Uiso 1 1 calc R . .
C66 C 0.74302(6) 0.9900(2) 0.93535(9) 0.0296(6) Uani 1 1 d . . .
C67 C 0.80324(6) 0.7391(3) 0.96124(9) 0.0308(6) Uani 1 1 d . . .
H67A H 0.7852 0.6899 0.9349 0.037 Uiso 1 1 calc R . .
C68 C 0.83195(7) 0.7402(3) 0.96171(11) 0.0475(8) Uani 1 1 d . . .
H68A H 0.8260 0.7892 0.9368 0.071 Uiso 1 1 calc R . .
H68B H 0.8369 0.6559 0.9591 0.071 Uiso 1 1 calc R . .
H68C H 0.8513 0.7763 0.9895 0.071 Uiso 1 1 calc R . .
C69 C 0.81311(7) 0.6728(3) 1.00199(9) 0.0373(7) Uani 1 1 d . . .
H69A H 0.7948 0.6749 1.0018 0.056 Uiso 1 1 calc R . .
H69B H 0.8322 0.7137 1.0286 0.056 Uiso 1 1 calc R . .
H69C H 0.8186 0.5873 1.0017 0.056 Uiso 1 1 calc R . .
C70 C 0.70768(6) 1.0028(3) 0.91652(9) 0.0329(6) Uani 1 1 d . . .
H70A H 0.6996 0.9188 0.9153 0.039 Uiso 1 1 calc R . .
C71 C 0.70464(8) 1.0829(3) 0.94513(10) 0.0434(7) Uani 1 1 d . . .
H71A H 0.6816 1.0851 0.9322 0.065 Uiso 1 1 calc R . .
H71B H 0.7121 1.1665 0.9465 0.065 Uiso 1 1 calc R . .
H71C H 0.7182 1.0484 0.9750 0.065 Uiso 1 1 calc R . .
C72 C 0.68542(8) 1.0531(3) 0.86966(10) 0.0503(8) Uani 1 1 d . . .
H72A H 0.6861 0.9982 0.8508 0.076 Uiso 1 1 calc R . .
H72B H 0.6930 1.1351 0.8697 0.076 Uiso 1 1 calc R . .
H72C H 0.6629 1.0586 0.8583 0.076 Uiso 1 1 calc R . .
Bi3 Bi 1.0000 0.166513(11) 1.2500 0.01943(3) Uani 1 2 d S . .
O5 O 0.96458(4) 0.15509(16) 1.17433(5) 0.0285(4) Uani 1 1 d . . .
N5 N 0.96195(5) 0.0960(2) 1.26225(7) 0.0363(6) Uani 1 1 d . . .
C73 C 1.0000 -0.0350(3) 1.2500 0.0314(9) Uani 1 2 d S . .
C74 C 0.98772(7) -0.0968(3) 1.26675(10) 0.0453(8) Uani 1 1 d . . .
C75 C 0.98802(8) -0.2247(3) 1.26651(13) 0.0767(16) Uani 1 1 d . . .
H75A H 0.9798 -0.2694 1.2780 0.092 Uiso 1 1 calc R . .
C76 C 1.0000 -0.2860(5) 1.2500 0.103(3) Uani 1 2 d S . .
H76 H 1.0000 -0.3733 1.2500 0.124 Uiso 1 2 calc SR . .
C77 C 0.97589(7) -0.0226(3) 1.28573(10) 0.0512(9) Uani 1 1 d . . .
H77A H 0.9589 -0.0696 1.2832 0.061 Uiso 1 1 calc R . .
H77B H 0.9944 -0.0071 1.3175 0.061 Uiso 1 1 calc R . .
C78 C 0.96090(8) 0.1839(4) 1.28945(11) 0.0624(12) Uani 1 1 d . . .
H78A H 0.9479 0.1491 1.2964 0.094 Uiso 1 1 calc R . .
H78B H 0.9508 0.2609 1.2731 0.094 Uiso 1 1 calc R . .
H78C H 0.9833 0.2000 1.3169 0.094 Uiso 1 1 calc R . .
C79 C 0.92837(6) 0.0767(3) 1.21936(9) 0.0355(7) Uani 1 1 d . . .
H79A H 0.9141 0.0450 1.2246 0.053 Uiso 1 1 calc R . .
H79B H 0.9292 0.0174 1.2016 0.053 Uiso 1 1 calc R . .
H79C H 0.9196 0.1550 1.2035 0.053 Uiso 1 1 calc R . .
C80 C 0.93251(6) 0.1771(2) 1.14315(8) 0.0238(5) Uani 1 1 d . . .
C81 C 0.91914(6) 0.2955(2) 1.13673(8) 0.0270(5) Uani 1 1 d . B .
C82 C 0.88546(7) 0.3120(3) 1.10415(9) 0.0329(6) Uani 1 1 d . . .
H82A H 0.8764 0.3911 1.1002 0.039 Uiso 1 1 calc R . .
C83 C 0.86488(7) 0.2170(3) 1.07753(10) 0.0364(7) Uani 1 1 d . . .
H83A H 0.8419 0.2304 1.0555 0.044 Uiso 1 1 calc R . .
C84 C 0.87799(7) 0.1014(3) 1.08310(9) 0.0326(6) Uani 1 1 d . . .
H84A H 0.8638 0.0360 1.0644 0.039 Uiso 1 1 calc R . .
C85 C 0.91126(6) 0.0796(2) 1.11521(8) 0.0260(5) Uani 1 1 d . . .
C86 C 0.94134(7) 0.4020(3) 1.16541(9) 0.0356(6) Uani 1 1 d . . .
H86A H 0.9642 0.3703 1.1829 0.043 Uiso 0.50 1 calc PR A 1
H86B H 0.9569 0.3702 1.1949 0.043 Uiso 0.50 1 d PR A 2
C87 C 0.93853(18) 0.5133(5) 1.13788(19) 0.056(2) Uani 0.603(9) 1 d P B 1
H87A H 0.9549 0.5758 1.1580 0.084 Uiso 0.603(9) 1 calc PR B 1
H87B H 0.9165 0.5489 1.1200 0.084 Uiso 0.603(9) 1 calc PR B 1
H87C H 0.9425 0.4843 1.1185 0.084 Uiso 0.603(9) 1 calc PR B 1
C88 C 0.93892(16) 0.4436(6) 1.1985(2) 0.0477(19) Uani 0.577(8) 1 d P B 1
H88A H 0.9551 0.5085 1.2168 0.072 Uiso 0.577(8) 1 calc PR B 1
H88B H 0.9432 0.3742 1.2173 0.072 Uiso 0.577(8) 1 calc PR B 1
H88C H 0.9168 0.4756 1.1833 0.072 Uiso 0.577(8) 1 calc PR B 1
C87B C 0.9597(2) 0.4405(9) 1.1545(3) 0.048(3) Uani 0.397(9) 1 d P B 2
H87D H 0.9451 0.4733 1.1243 0.073 Uiso 0.397(9) 1 calc PR B 2
H87E H 0.9721 0.3708 1.1562 0.073 Uiso 0.397(9) 1 calc PR B 2
H87F H 0.9750 0.5048 1.1751 0.073 Uiso 0.397(9) 1 calc PR B 2
C88B C 0.92095(19) 0.5018(7) 1.1665(3) 0.045(2) Uani 0.423(8) 1 d P B 2
H88D H 0.9358 0.5646 1.1885 0.067 Uiso 0.423(8) 1 calc PR B 2
H88E H 0.9089 0.4633 1.1744 0.067 Uiso 0.423(8) 1 calc PR B 2
H88F H 0.9054 0.5402 1.1374 0.067 Uiso 0.423(8) 1 calc PR B 2
C89 C 0.92662(7) -0.0446(2) 1.12146(9) 0.0323(6) Uani 1 1 d . . .
H89A H 0.9452 -0.0557 1.1538 0.039 Uiso 1 1 calc R . .
C90 C 0.94106(8) -0.0451(3) 1.09884(10) 0.0442(8) Uani 1 1 d . . .
H90A H 0.9553 0.0268 1.1084 0.066 Uiso 1 1 calc R . .
H90B H 0.9232 -0.0424 1.0668 0.066 Uiso 1 1 calc R . .
H90C H 0.9540 -0.1202 1.1069 0.066 Uiso 1 1 calc R . .
C91 C 0.90315(9) -0.1530(3) 1.10573(12) 0.0547(9) Uani 1 1 d . . .
H91A H 0.8940 -0.1507 1.1204 0.082 Uiso 1 1 calc R . .
H91B H 0.9151 -0.2302 1.1130 0.082 Uiso 1 1 calc R . .
H91C H 0.8853 -0.1476 1.0737 0.082 Uiso 1 1 calc R . .

loop_
_atom_site_aniso_label
_atom_site_aniso_U_11
_atom_site_aniso_U_22
_atom_site_aniso_U_33
_atom_site_aniso_U_23
_atom_site_aniso_U_13
_atom_site_aniso_U_12
Bi1 0.01815(4) 0.01797(4) 0.01630(4) -0.00007(3) 0.01039(4) -0.00004(3)
O1 0.0219(9) 0.0218(9) 0.0205(8) 0.0010(7) 0.0099(7) -0.0012(7)
O2 0.0197(9) 0.0265(9) 0.0193(8) -0.0015(7) 0.0098(7) 0.0009(7)
N1 0.0244(11) 0.0240(11) 0.0218(10) -0.0010(8) 0.0161(9) -0.0019(8)
N2 0.0185(10) 0.0372(12) 0.0205(10) -0.0027(9) 0.0129(9) -0.0031(9)
C1 0.0193(12) 0.0219(12) 0.0186(12) -0.0008(9) 0.0105(10) 0.0038(9)
C2 0.0202(12) 0.0321(14) 0.0201(12) -0.0027(10) 0.0094(11) 0.0032(10)
C3 0.0341(15) 0.0340(16) 0.0341(15) -0.0066(12) 0.0195(13) 0.0081(12)
C4 0.0420(17) 0.0220(14) 0.0434(17) -0.0057(12) 0.0223(15) 0.0035(12)
C5 0.0355(15) 0.0251(14) 0.0319(15) 0.0024(11) 0.0171(13) 0.0001(12)
C6 0.0230(13) 0.0208(12) 0.0188(12) -0.0004(9) 0.0090(11) -0.0004(10)
C7 0.0279(13) 0.0233(13) 0.0262(13) 0.0021(10) 0.0175(12) -0.0024(10)
C8 0.0342(15) 0.0342(15) 0.0332(15) -0.0007(12) 0.0265(13) -0.0003(12)
C9 0.0286(14) 0.0335(14) 0.0199(12) 0.0002(10) 0.0151(11) -0.0034(11)
C10 0.0241(13) 0.0395(16) 0.0281(14) -0.0052(12) 0.0179(12) 0.0015(11)
C11 0.0253(14) 0.0484(17) 0.0206(13) -0.0036(12) 0.0144(12) -0.0024(12)
C12 0.0318(15) 0.0527(18) 0.0368(16) 0.0010(14) 0.0261(14) -0.0089(14)
C13 0.0151(11) 0.0261(13) 0.0186(11) 0.0002(9) 0.0109(10) -0.0007(9)
C14 0.0213(12) 0.0262(13) 0.0239(12) -0.0012(10) 0.0149(11) -0.0020(10)
C15 0.0257(13) 0.0375(15) 0.0230(13) -0.0063(11) 0.0142(12) -0.0037(11)
C16 0.0256(14) 0.0466(17) 0.0183(12) 0.0027(11) 0.0113(11) 0.0071(12)
C17 0.0293(14) 0.0357(15) 0.0249(13) 0.0088(11) 0.0186(12) 0.0103(11)
C18 0.0222(12) 0.0254(13) 0.0250(12) 0.0021(10) 0.0168(11) 0.0032(10)
C19 0.0319(15) 0.0234(13) 0.0288(14) -0.0031(11) 0.0167(12) -0.0036(11)
C20 0.073(2) 0.0264(15) 0.058(2) -0.0052(14) 0.053(2) -0.0066(15)
C21 0.0401(17) 0.0302(15) 0.0483(18) -0.0044(13) 0.0307(15) -0.0008(13)
C22 0.0331(15) 0.0227(13) 0.0299(14) 0.0042(11) 0.0183(13) 0.0006(11)
C23 0.056(2) 0.0291(16) 0.063(2) -0.0050(15) 0.0340(19) 0.0044(15)
C24 0.050(2) 0.0422(19) 0.055(2) -0.0050(16) 0.0348(18) -0.0151(16)
C25 0.0171(11) 0.0253(12) 0.0197(11) -0.0022(9) 0.0111(10) -0.0035(9)
C26 0.0232(13) 0.0273(13) 0.0283(13) -0.0031(11) 0.0183(11) -0.0044(10)
C27 0.0397(16) 0.0382(16) 0.0272(14) -0.0122(12) 0.0239(13) -0.0114(13)
C28 0.0393(16) 0.0478(18) 0.0192(13) -0.0028(12) 0.0161(13) -0.0088(14)
C29 0.0271(14) 0.0374(16) 0.0246(13) 0.0053(12) 0.0127(12) -0.0027(12)
C30 0.0168(12) 0.0267(13) 0.0238(12) 0.0017(10) 0.0113(11) -0.0012(10)
C31 0.0296(14) 0.0247(13) 0.0339(14) -0.0066(11) 0.0227(13) -0.0033(11)
C32 0.0330(15) 0.0281(14) 0.0543(18) -0.0062(13) 0.0319(15) -0.0038(12)
C33 0.0366(16) 0.0257(14) 0.0492(18) -0.0056(13) 0.0303(15) -0.0064(12)
C34 0.0239(13) 0.0236(13) 0.0280(13) 0.0018(11) 0.0125(11) 0.0023(10)
C35 0.0422(17) 0.0338(16) 0.0507(18) -0.0042(14) 0.0329(16) 0.0040(13)
C36 0.0479(19) 0.0297(16) 0.0482(19) 0.0087(14) 0.0250(17) 0.0035(14)
Bi2 0.01826(5) 0.02537(5) 0.02193(5) -0.00177(4) 0.01183(4) 0.00006(3)
O3 0.0267(10) 0.0355(11) 0.0316(10) -0.0068(8) 0.0121(9) -0.0014(8)
O4 0.0215(9) 0.0254(9) 0.0300(10) -0.0023(8) 0.0117(8) -0.0004(7)
N3 0.0278(11) 0.0304(12) 0.0305(12) -0.0023(9) 0.0210(10) -0.0035(9)
N4 0.0329(12) 0.0423(14) 0.0278(12) 0.0021(10) 0.0212(11) -0.0050(11)
C37 0.0263(13) 0.0272(13) 0.0340(14) -0.0070(11) 0.0220(12) -0.0067(11)
C38 0.0466(17) 0.0334(15) 0.0509(18) -0.0139(13) 0.0404(16) -0.0144(13)
C39 0.087(3) 0.0407(19) 0.108(3) -0.009(2) 0.089(3) -0.0043(19)
C40 0.102(3) 0.037(2) 0.154(4) 0.016(2) 0.114(4) 0.019(2)
C41 0.065(2) 0.0318(17) 0.108(3) 0.0236(18) 0.070(3) 0.0175(16)
C42 0.0338(15) 0.0272(14) 0.0534(18) 0.0009(13) 0.0323(15) 0.0000(12)
C43 0.0292(14) 0.0288(14) 0.0362(15) 0.0080(12) 0.0182(13) 0.0004(11)
C44 0.0497(19) 0.0511(19) 0.0362(16) -0.0048(14) 0.0336(16) -0.0073(15)
C45 0.0329(15) 0.0353(15) 0.0363(15) -0.0040(12) 0.0239(13) -0.0084(12)
C46 0.054(2) 0.054(2) 0.0397(17) -0.0137(15) 0.0380(16) -0.0195(16)
C47 0.0361(17) 0.070(2) 0.0300(16) 0.0145(15) 0.0189(14) -0.0028(16)
C48 0.0342(15) 0.0368(16) 0.0354(15) 0.0037(12) 0.0243(14) -0.0014(12)
C49 0.0233(13) 0.0361(15) 0.0256(13) -0.0057(11) 0.0157(12) -0.0086(11)
C50 0.0248(13) 0.0378(15) 0.0258(13) -0.0023(11) 0.0172(12) -0.0090(11)
C51 0.0279(14) 0.0452(17) 0.0261(14) 0.0073(12) 0.0171(12) -0.0058(12)
C52 0.0390(17) 0.057(2) 0.0232(14) -0.0053(13) 0.0187(14) -0.0221(15)
C53 0.0449(18) 0.0518(19) 0.0323(15) -0.0137(14) 0.0289(15) -0.0183(15)
C54 0.0343(15) 0.0417(16) 0.0370(15) -0.0105(13) 0.0276(14) -0.0113(13)
C55 0.0191(13) 0.0370(15) 0.0251(13) 0.0033(11) 0.0104(11) 0.0010(11)
C56 0.0341(15) 0.0392(16) 0.0316(15) -0.0005(12) 0.0212(13) 0.0018(12)
C57 0.0370(17) 0.0400(17) 0.0421(17) 0.0076(14) 0.0234(15) 0.0073(13)
C58 0.0395(17) 0.0467(19) 0.0526(19) -0.0170(15) 0.0346(16) -0.0093(14)
C59 0.138(4) 0.072(3) 0.121(4) 0.011(3) 0.115(4) 0.026(3)
C60 0.057(2) 0.060(2) 0.077(3) 0.015(2) 0.048(2) 0.0107(19)
C61 0.0215(12) 0.0265(13) 0.0197(12) 0.0017(10) 0.0102(11) 0.0002(10)
C62 0.0251(13) 0.0321(14) 0.0218(12) 0.0010(11) 0.0138(11) 0.0026(11)
C63 0.0262(14) 0.0396(17) 0.0389(16) 0.0019(13) 0.0204(13) -0.0014(12)
C64 0.0378(17) 0.0288(15) 0.057(2) 0.0015(14) 0.0286(16) -0.0066(13)
C65 0.0348(16) 0.0243(14) 0.0508(19) 0.0036(13) 0.0241(15) 0.0025(12)
C66 0.0257(13) 0.0272(14) 0.0298(14) 0.0023(11) 0.0154(12) 0.0024(11)
C67 0.0248(13) 0.0350(15) 0.0271(14) -0.0024(11) 0.0145(12) 0.0034(11)
C68 0.0381(17) 0.057(2) 0.052(2) 0.0015(16) 0.0312(16) 0.0125(15)
C69 0.0306(15) 0.0337(15) 0.0359(16) 0.0031(12) 0.0165(14) 0.0065(12)
C70 0.0257(14) 0.0271(14) 0.0366(15) 0.0009(11) 0.0163(13) 0.0049(11)
C71 0.0377(17) 0.0454(18) 0.0448(18) 0.0012(14) 0.0259(15) 0.0084(14)
C72 0.0378(18) 0.057(2) 0.0410(18) 0.0051(16) 0.0190(16) 0.0134(16)
Bi3 0.02005(6) 0.02013(6) 0.02037(6) 0.000 0.01418(5) 0.000
O5 0.0279(10) 0.0312(10) 0.0222(9) -0.0021(7) 0.0144(8) 0.0049(8)
N5 0.0250(12) 0.0619(17) 0.0266(12) -0.0065(11) 0.0188(11) -0.0096(11)
C73 0.0218(18) 0.0253(19) 0.0254(19) 0.000 0.0058(16) 0.000
C74 0.0244(15) 0.0384(17) 0.0355(16) 0.0129(13) 0.0030(13) -0.0088(12)
C75 0.0310(19) 0.045(2) 0.072(3) 0.028(2) -0.0029(18) -0.0149(17)
C76 0.037(3) 0.024(3) 0.119(6) 0.000 -0.007(3) 0.000
C77 0.0320(16) 0.079(3) 0.0315(16) 0.0136(16) 0.0159(14) -0.0194(16)
C78 0.0401(19) 0.117(3) 0.046(2) -0.037(2) 0.0352(17) -0.023(2)
C79 0.0237(14) 0.0548(19) 0.0309(14) -0.0047(13) 0.0191(13) -0.0083(13)
C80 0.0278(13) 0.0284(13) 0.0203(12) 0.0018(10) 0.0179(11) 0.0037(10)
C81 0.0324(14) 0.0295(14) 0.0257(13) 0.0022(11) 0.0218(12) 0.0039(11)
C82 0.0357(15) 0.0345(15) 0.0369(15) 0.0070(12) 0.0274(14) 0.0117(12)
C83 0.0255(14) 0.0480(18) 0.0374(16) 0.0102(13) 0.0212(13) 0.0069(13)
C84 0.0315(15) 0.0383(16) 0.0303(14) -0.0024(12) 0.0212(13) -0.0080(12)
C85 0.0300(14) 0.0297(14) 0.0229(12) 0.0008(10) 0.0193(12) -0.0001(11)
C86 0.0395(17) 0.0313(15) 0.0310(15) -0.0015(12) 0.0208(14) 0.0077(12)
C87 0.076(5) 0.033(3) 0.041(3) 0.001(2) 0.030(3) -0.017(3)
C88 0.056(4) 0.043(3) 0.051(4) -0.015(3) 0.038(4) -0.008(3)
C87B 0.045(5) 0.046(6) 0.063(6) -0.028(5) 0.039(5) -0.017(4)
C88B 0.041(4) 0.036(4) 0.051(5) -0.008(4) 0.027(4) 0.008(3)
C89 0.0385(16) 0.0260(14) 0.0280(14) -0.0039(11) 0.0198(13) -0.0009(12)
C90 0.053(2) 0.0435(18) 0.0381(17) -0.0065(14) 0.0306(16) 0.0096(15)
C91 0.059(2) 0.0319(17) 0.057(2) -0.0047(15) 0.0304(19) -0.0084(16)

loop_
_atom_type_symbol
_atom_type_description
_atom_type_scat_dispersion_real
_atom_type_scat_dispersion_imag
_atom_type_scat_source
C C 0.0033 0.0016 'International Tables Vol C Tables 4.2.6.8 and 6.1.1.4'
H H 0.0000 0.0000 'International Tables Vol C Tables 4.2.6.8 and 6.1.1.4'
N N 0.0061 0.0033 'International Tables Vol C Tables 4.2.6.8 and 6.1.1.4'
O O 0.0106 0.0060 'International Tables Vol C Tables 4.2.6.8 and 6.1.1.4'
Bi Bi -4.1077 10.2566 'International Tables Vol C Tables 4.2.6.8 and 6.1.1.4'

loop_
_geom_angle_atom_site_label_1
_geom_angle_atom_site_label_2
_geom_angle_atom_site_label_3
_geom_angle
_geom_angle_site_symmetry_1
_geom_angle_site_symmetry_3
C1 Bi1 O1 85.08(7) . .
C1 Bi1 O2 90.49(7) . .
O1 Bi1 O2 174.98(6) . .
C1 Bi1 N2 72.81(8) . .
O1 Bi1 N2 97.50(6) . .
O2 Bi1 N2 78.89(6) . .
C1 Bi1 N1 71.83(8) . .
O1 Bi1 N1 78.50(6) . .
O2 Bi1 N1 102.37(6) . .
N2 Bi1 N1 144.62(7) . .
C13 O1 Bi1 138.02(15) . .
C25 O2 Bi1 128.19(14) . .
C7 N1 C9 109.53(19) . .
C7 N1 C8 109.7(2) . .
C9 N1 C8 110.42(19) . .
C7 N1 Bi1 104.24(14) . .
C9 N1 Bi1 110.50(14) . .
C8 N1 Bi1 112.23(15) . .
C12 N2 C10 109.7(2) . .
C12 N2 C11 110.3(2) . .
C10 N2 C11 109.4(2) . .
C12 N2 Bi1 112.99(16) . .
C10 N2 Bi1 103.24(14) . .
C11 N2 Bi1 110.93(14) . .
C6 C1 C2 121.5(2) . .
C6 C1 Bi1 119.59(17) . .
C2 C1 Bi1 118.84(18) . .
C3 C2 C1 119.3(3) . .
C3 C2 C10 122.9(2) . .
C1 C2 C10 117.8(2) . .
C2 C3 C4 119.9(3) . .
C3 C4 C5 120.7(3) . .
C4 C5 C6 119.7(3) . .
C1 C6 C5 118.9(2) . .
C1 C6 C7 118.8(2) . .
C5 C6 C7 122.1(2) . .
N1 C7 C6 110.9(2) . .
N2 C10 C2 111.4(2) . .
O1 C13 C14 119.5(2) . .
O1 C13 C18 121.2(2) . .
C14 C13 C18 119.4(2) . .
C15 C14 C13 119.4(2) . .
C15 C14 C19 121.0(2) . .
C13 C14 C19 119.6(2) . .
C16 C15 C14 121.4(3) . .
C17 C16 C15 119.1(2) . .
C16 C17 C18 122.1(2) . .
C17 C18 C13 118.7(2) . .
C17 C18 C22 121.3(2) . .
C13 C18 C22 120.0(2) . .
C14 C19 C21 112.6(2) . .
C14 C19 C20 111.4(2) . .
C21 C19 C20 110.4(2) . .
C24 C22 C18 111.5(2) . .
C24 C22 C23 109.9(3) . .
C18 C22 C23 112.8(2) . .
O2 C25 C26 121.4(2) . .
O2 C25 C30 119.4(2) . .
C26 C25 C30 119.2(2) . .
C27 C26 C25 118.3(2) . .
C27 C26 C31 121.2(2) . .
C25 C26 C31 120.5(2) . .
C28 C27 C26 122.1(3) . .
C27 C28 C29 119.5(2) . .
C30 C29 C28 121.2(3) . .
C29 C30 C25 119.7(2) . .
C29 C30 C34 122.4(2) . .
C25 C30 C34 117.9(2) . .
C26 C31 C33 112.4(2) . .
C26 C31 C32 111.7(2) . .
C33 C31 C32 110.0(2) . .
C30 C34 C35 110.3(2) . .
C30 C34 C36 114.1(2) . .
C35 C34 C36 110.6(2) . .
C37 Bi2 O3 83.42(8) . .
C37 Bi2 O4 84.79(8) . .
O3 Bi2 O4 164.71(7) . .
C37 Bi2 N3 72.98(8) . .
O3 Bi2 N3 88.11(7) . .
O4 Bi2 N3 79.15(7) . .
C37 Bi2 N4 72.55(9) . .
O3 Bi2 N4 85.94(7) . .
O4 Bi2 N4 99.75(7) . .
N3 Bi2 N4 145.47(7) . .
C49 O3 Bi2 143.01(18) . .
C61 O4 Bi2 131.34(15) . .
C45 N3 C43 110.5(2) . .
C45 N3 C44 110.1(2) . .
C43 N3 C44 110.3(2) . .
C45 N3 Bi2 110.83(16) . .
C43 N3 Bi2 103.76(15) . .
C44 N3 Bi2 111.25(17) . .
C48 N4 C47 110.4(2) . .
C48 N4 C46 110.0(2) . .
C47 N4 C46 110.2(2) . .
C48 N4 Bi2 107.54(15) . .
C47 N4 Bi2 115.71(17) . .
C46 N4 Bi2 102.61(16) . .
C42 C37 C38 122.2(3) . .
C42 C37 Bi2 118.14(19) . .
C38 C37 Bi2 119.7(2) . .
C37 C38 C39 118.0(3) . .
C37 C38 C46 118.6(3) . .
C39 C38 C46 123.3(3) . .
C40 C39 C38 119.8(3) . .
C39 C40 C41 121.6(3) . .
C40 C41 C42 119.0(3) . .
C37 C42 C41 119.3(3) . .
C37 C42 C43 118.4(2) . .
C41 C42 C43 122.1(3) . .
N3 C43 C42 111.4(2) . .
N4 C46 C38 111.8(2) . .
O3 C49 C50 122.0(2) . .
O3 C49 C54 118.3(3) . .
C50 C49 C54 119.7(2) . .
C51 C50 C49 118.7(3) . .
C51 C50 C55 122.5(3) . .
C49 C50 C55 118.7(2) . .
C52 C51 C50 121.2(3) . .
C53 C52 C51 119.7(3) . .
C52 C53 C54 121.6(3) . .
C53 C54 C49 118.8(3) . .
C53 C54 C58 121.9(3) . .
C49 C54 C58 119.2(3) . .
C50 C55 C57 114.5(2) . .
C50 C55 C56 111.4(2) . .
C57 C55 C56 110.7(2) . .
C60 C58 C54 112.1(3) . .
C60 C58 C59 110.2(3) . .
C54 C58 C59 113.6(3) . .
O4 C61 C66 122.0(2) . .
O4 C61 C62 118.9(2) . .
C66 C61 C62 119.2(2) . .
C63 C62 C61 119.2(2) . .
C63 C62 C67 122.4(2) . .
C61 C62 C67 118.4(2) . .
C62 C63 C64 121.8(3) . .
C63 C64 C65 119.0(3) . .
C64 C65 C66 121.7(3) . .
C65 C66 C61 119.1(2) . .
C65 C66 C70 120.2(2) . .
C61 C66 C70 120.7(2) . .
C62 C67 C69 111.2(2) . .
C62 C67 C68 113.9(2) . .
C69 C67 C68 110.2(2) . .
C72 C70 C66 111.5(2) . .
C72 C70 C71 109.5(2) . .
C66 C70 C71 112.9(2) . .
C73 Bi3 O5 86.90(5) . .
C73 Bi3 O5 86.90(5) . 2_757
O5 Bi3 O5 173.79(9) . 2_757
C73 Bi3 N5 72.19(6) . 2_757
O5 Bi3 N5 78.92(7) . 2_757
O5 Bi3 N5 99.16(7) 2_757 2_757
C73 Bi3 N5 72.19(6) . .
O5 Bi3 N5 99.15(7) . .
O5 Bi3 N5 78.92(7) 2_757 .
N5 Bi3 N5 144.38(12) 2_757 .
C80 O5 Bi3 132.60(15) . .
C78 N5 C77 110.2(3) . .
C78 N5 C79 109.9(2) . .
C77 N5 C79 109.9(2) . .
C78 N5 Bi3 111.79(19) . .
C77 N5 Bi3 104.52(17) . .
C79 N5 Bi3 110.40(15) . .
C74 C73 C74 121.7(4) 2_757 .
C74 C73 Bi3 119.2(2) 2_757 .
C74 C73 Bi3 119.2(2) . .
C73 C74 C75 118.2(4) . .
C73 C74 C77 118.3(3) . .
C75 C74 C77 123.5(4) . .
C76 C75 C74 120.4(5) . .
C75 C76 C75 121.2(5) . 2_757
N5 C77 C74 110.7(2) . .
O5 C80 C81 121.8(2) . .
O5 C80 C85 119.1(2) . .
C81 C80 C85 119.1(2) . .
C82 C81 C80 119.0(3) . .
C82 C81 C86 120.8(2) . .
C80 C81 C86 120.2(2) . .
C83 C82 C81 121.8(3) . .
C82 C83 C84 119.4(3) . .
C85 C84 C83 121.3(3) . .
C84 C85 C80 119.5(2) . .
C84 C85 C89 122.8(2) . .
C80 C85 C89 117.7(2) . .
C87B C86 C81 111.4(4) . .
C88 C86 C81 115.2(3) . .
C87B C86 C88B 117.2(6) . .
C81 C86 C88B 109.4(4) . .
C88 C86 C87 111.4(4) . .
C81 C86 C87 112.9(3) . .
C85 C89 C90 109.7(2) . .
C85 C89 C91 113.9(2) . .
C90 C89 C91 110.7(3) . .

loop_
_geom_bond_atom_site_label_1
_geom_bond_atom_site_label_2
_geom_bond_distance
_geom_bond_site_symmetry_2
Bi1 C1 2.197(2) .
Bi1 O1 2.2969(16) .
Bi1 O2 2.3000(16) .
Bi1 N2 2.533(2) .
Bi1 N1 2.555(2) .
O1 C13 1.333(3) .
O2 C25 1.334(3) .
N1 C7 1.480(3) .
N1 C9 1.482(3) .
N1 C8 1.483(3) .
N2 C12 1.476(3) .
N2 C10 1.482(3) .
N2 C11 1.487(3) .
C1 C6 1.385(3) .
C1 C2 1.392(3) .
C2 C3 1.384(4) .
C2 C10 1.507(4) .
C3 C4 1.386(4) .
C4 C5 1.393(4) .
C5 C6 1.394(3) .
C6 C7 1.509(4) .
C13 C14 1.415(3) .
C13 C18 1.417(3) .
C14 C15 1.388(3) .
C14 C19 1.519(4) .
C15 C16 1.386(4) .
C16 C17 1.378(4) .
C17 C18 1.392(3) .
C18 C22 1.516(4) .
C19 C21 1.529(4) .
C19 C20 1.536(4) .
C22 C24 1.514(4) .
C22 C23 1.527(4) .
C25 C26 1.419(3) .
C25 C30 1.420(3) .
C26 C27 1.399(3) .
C26 C31 1.510(4) .
C27 C28 1.372(4) .
C28 C29 1.384(4) .
C29 C30 1.382(4) .
C30 C34 1.520(4) .
C31 C33 1.529(4) .
C31 C32 1.534(3) .
C34 C35 1.526(4) .
C34 C36 1.529(4) .
Bi2 C37 2.183(3) .
Bi2 O3 2.2732(18) .
Bi2 O4 2.3031(17) .
Bi2 N3 2.488(2) .
Bi2 N4 2.577(2) .
O3 C49 1.327(3) .
O4 C61 1.330(3) .
N3 C45 1.479(3) .
N3 C43 1.479(3) .
N3 C44 1.485(3) .
N4 C48 1.470(3) .
N4 C47 1.471(4) .
N4 C46 1.486(4) .
C37 C42 1.381(4) .
C37 C38 1.387(4) .
C38 C39 1.397(4) .
C38 C46 1.504(4) .
C39 C40 1.379(5) .
C40 C41 1.383(5) .
C41 C42 1.388(4) .
C42 C43 1.499(4) .
C49 C50 1.415(4) .
C49 C54 1.421(4) .
C50 C51 1.392(4) .
C50 C55 1.520(4) .
C51 C52 1.391(4) .
C52 C53 1.370(4) .
C53 C54 1.390(4) .
C54 C58 1.518(4) .
C55 C57 1.520(4) .
C55 C56 1.531(4) .
C58 C60 1.515(5) .
C58 C59 1.519(4) .
C61 C66 1.408(4) .
C61 C62 1.431(3) .
C62 C63 1.377(4) .
C62 C67 1.515(4) .
C63 C64 1.380(4) .
C64 C65 1.388(4) .
C65 C66 1.389(4) .
C66 C70 1.524(4) .
C67 C69 1.525(4) .
C67 C68 1.528(4) .
C70 C72 1.521(4) .
C70 C71 1.528(4) .
Bi3 C73 2.193(4) .
Bi3 O5 2.2961(17) .
Bi3 O5 2.2962(17) 2_757
Bi3 N5 2.511(2) 2_757
Bi3 N5 2.511(2) .
O5 C80 1.333(3) .
N5 C78 1.476(4) .
N5 C77 1.480(4) .
N5 C79 1.484(3) .
C73 C74 1.382(4) 2_757
C73 C74 1.382(4) .
C74 C75 1.392(5) .
C74 C77 1.503(5) .
C75 C76 1.359(5) .
C76 C75 1.359(5) 2_757
C80 C81 1.415(3) .
C80 C85 1.419(4) .
C81 C82 1.388(4) .
C81 C86 1.515(4) .
C82 C83 1.374(4) .
C83 C84 1.387(4) .
C84 C85 1.380(4) .
C85 C89 1.516(4) .
C86 C87B 1.377(8) .
C86 C88 1.479(6) .
C86 C88B 1.563(7) .
C86 C87 1.575(6) .
C89 C90 1.526(4) .
C89 C91 1.531(4) .
